data_4101222
_journal_name_full 'Journal of the American Chemical Society'
_journal_paper_doi 10.1021/ja057165y
_journal_year 2006
_chemical_formula_moiety 'C42 H54 Fe N4'
_chemical_formula_sum 'C42 H54 Fe N4'
_chemical_formula_weight 670.74
_space_group_IT_number 2
_symmetry_cell_setting triclinic
_symmetry_space_group_name_Hall '-P 1'
_symmetry_space_group_name_H-M 'P -1'
_cell_angle_alpha 96.056(4)
_cell_angle_beta 93.086(4)
_cell_angle_gamma 103.537(3)
_cell_formula_units_Z 2
_cell_length_a 10.5181(8)
_cell_length_b 12.1422(11)
_cell_length_c 15.0667(14)
_cell_measurement_temperature 173(2)
_cell_volume 1854.2(3)
_diffrn_ambient_temperature 173(2)
_exptl_crystal_density_diffrn 1.201
_cod_depositor_comments
;
The following automatic conversions were performed:
'_symmetry_cell_setting' value 'Triclinic' changed to 'triclinic'
according to '/home/saulius/struct/CIF-dictionaries/cif_core.dic'
dictionary named 'cif_core.dic' version 2.4.1 from 2010-06-29.

Automatic conversion script
Id: cif_fix_enum 1527 2010-12-29 10:47:43Z saulius 
;
_cod_database_code 4101222

loop_
_symmetry_equiv_pos_as_xyz
'x, y, z'
'-x, -y, -z'

loop_
_atom_site_label
_atom_site_type_symbol
_atom_site_fract_x
_atom_site_fract_y
_atom_site_fract_z
_atom_site_U_iso_or_equiv
_atom_site_adp_type
_atom_site_occupancy
_atom_site_symmetry_multiplicity
_atom_site_calc_flag
_atom_site_refinement_flags
_atom_site_disorder_assembly
_atom_site_disorder_group
Fe1 Fe 0.22464(2) 0.62410(2) 0.183459(16) 0.02000(8) Uani 1 1 d . . .
N1 N 0.19660(13) 0.45725(12) 0.19664(9) 0.0214(3) Uani 1 1 d . . .
N2 N 0.19010(13) 0.55800(11) 0.06401(9) 0.0200(3) Uani 1 1 d . . .
N3 N 0.28852(13) 0.75852(11) 0.12000(9) 0.0211(3) Uani 1 1 d . . .
N4 N 0.18386(15) 0.67863(12) 0.28485(10) 0.0285(4) Uani 1 1 d . . .
C1 C 0.1141(2) 0.25912(15) 0.11870(14) 0.0335(5) Uani 1 1 d . . .
H1A H 0.1649 0.2354 0.1664 0.050 Uiso 1 1 calc R . .
H1B H 0.1328 0.2252 0.0604 0.050 Uiso 1 1 calc R . .
H1C H 0.0202 0.2334 0.1264 0.050 Uiso 1 1 calc R . .
C2 C 0.15099(16) 0.38648(14) 0.12314(12) 0.0232(4) Uani 1 1 d . . .
C3 C 0.14653(16) 0.44178(14) 0.04376(12) 0.0216(4) Uani 1 1 d . . .
C4 C 0.11202(17) 0.39315(16) -0.04425(12) 0.0259(4) Uani 1 1 d . . .
H4 H 0.0783(18) 0.3101(17) -0.0565(12) 0.028(5) Uiso 1 1 d . . .
C5 C 0.12577(18) 0.46230(17) -0.11254(13) 0.0285(4) Uani 1 1 d . . .
H5 H 0.1027(18) 0.4309(16) -0.1711(13) 0.026(5) Uiso 1 1 d . . .
C6 C 0.17664(17) 0.57870(16) -0.09225(12) 0.0255(4) Uani 1 1 d . . .
H6 H 0.1876(17) 0.6279(15) -0.1385(12) 0.021(5) Uiso 1 1 d . . .
C7 C 0.20884(16) 0.62605(14) -0.00374(11) 0.0216(4) Uani 1 1 d . . .
C8 C 0.26733(16) 0.74182(15) 0.03096(12) 0.0227(4) Uani 1 1 d . . .
C9 C 0.3066(2) 0.83100(18) -0.03018(15) 0.0334(5) Uani 1 1 d . . .
H9C H 0.235(2) 0.837(2) -0.0669(16) 0.054(7) Uiso 1 1 d . . .
H9B H 0.345(2) 0.908(2) 0.0011(16) 0.052(7) Uiso 1 1 d . . .
H9A H 0.371(2) 0.813(2) -0.0659(17) 0.059(8) Uiso 1 1 d . . .
C10 C 0.19210(18) 0.75018(15) 0.36084(12) 0.0252(4) Uani 1 1 d . . .
C11 C 0.31391(18) 0.79488(17) 0.41315(13) 0.0306(4) Uani 1 1 d . . .
C12 C 0.3214(2) 0.87519(17) 0.48614(13) 0.0333(5) Uani 1 1 d . . .
H12 H 0.398(2) 0.9014(19) 0.5197(15) 0.044(6) Uiso 1 1 d . . .
C13 C 0.2140(2) 0.91449(16) 0.51289(12) 0.0309(4) Uani 1 1 d . . .
C14 C 0.0936(2) 0.86541(16) 0.46531(12) 0.0279(4) Uani 1 1 d . . .
H14 H 0.0200(18) 0.8900(16) 0.4838(12) 0.025(5) Uiso 1 1 d . . .
C15 C 0.07922(18) 0.78495(15) 0.39111(12) 0.0263(4) Uani 1 1 d . . .
C16 C 0.4311(2) 0.7531(3) 0.38646(19) 0.0481(6) Uani 1 1 d . . .
H16C H 0.501(3) 0.785(2) 0.4305(17) 0.056(7) Uiso 1 1 d . . .
H16B H 0.455(3) 0.774(2) 0.3277(19) 0.067(8) Uiso 1 1 d . . .
H16A H 0.412(2) 0.670(2) 0.3843(17) 0.061(8) Uiso 1 1 d . . .
C17 C 0.2274(3) 1.0077(2) 0.58896(17) 0.0468(6) Uani 1 1 d . . .
H17C H 0.240(3) 1.082(2) 0.5665(17) 0.068(8) Uiso 1 1 d . . .
H17B H 0.298(3) 1.012(2) 0.6286(19) 0.066(8) Uiso 1 1 d . . .
H17A H 0.151(3) 0.997(3) 0.623(2) 0.089(10) Uiso 1 1 d . . .
C18 C -0.0519(2) 0.73822(19) 0.33990(16) 0.0343(5) Uani 1 1 d . . .
H18B H -0.052(2) 0.757(2) 0.2779(18) 0.061(7) Uiso 1 1 d . . .
H18A H -0.120(3) 0.766(2) 0.3689(17) 0.062(8) Uiso 1 1 d . . .
H18C H -0.076(2) 0.661(2) 0.3333(17) 0.061(8) Uiso 1 1 d . . .
C19 C 0.22220(17) 0.41061(14) 0.27795(12) 0.0255(4) Uani 1 1 d . . .
C20 C 0.35403(18) 0.41148(16) 0.30247(13) 0.0311(4) Uani 1 1 d . . .
C21 C 0.3792(2) 0.3630(2) 0.37859(16) 0.0437(6) Uani 1 1 d . . .
H21 H 0.466(2) 0.3594(19) 0.3966(15) 0.049(6) Uiso 1 1 d . . .
C22 C 0.2796(2) 0.3163(2) 0.42962(17) 0.0494(6) Uani 1 1 d . . .
H22 H 0.300(2) 0.2833(19) 0.4826(16) 0.051(7) Uiso 1 1 d . . .
C23 C 0.1526(2) 0.31949(19) 0.40592(15) 0.0409(5) Uani 1 1 d . . .
H23 H 0.086(2) 0.2908(18) 0.4443(14) 0.037(6) Uiso 1 1 d . . .
C24 C 0.12117(18) 0.36666(16) 0.33014(13) 0.0301(4) Uani 1 1 d . . .
C25 C 0.46376(19) 0.46402(18) 0.24685(15) 0.0358(5) Uani 1 1 d . . .
H25 H 0.444(2) 0.5307(19) 0.2262(14) 0.039(6) Uiso 1 1 d . . .
C26 C 0.4740(2) 0.3850(2) 0.16330(18) 0.0549(6) Uani 1 1 d . . .
H26A H 0.4928 0.3147 0.1809 0.082 Uiso 1 1 calc R . .
H26B H 0.5450 0.4232 0.1294 0.082 Uiso 1 1 calc R . .
H26C H 0.3910 0.3665 0.1258 0.082 Uiso 1 1 calc R . .
C27 C 0.5970(2) 0.5025(3) 0.3006(2) 0.0533(7) Uani 1 1 d . . .
H27C H 0.658(2) 0.542(2) 0.2640(17) 0.057(7) Uiso 1 1 d . . .
H27B H 0.593(2) 0.547(2) 0.3564(18) 0.053(8) Uiso 1 1 d . . .
H27A H 0.626(3) 0.431(3) 0.3183(19) 0.079(9) Uiso 1 1 d . . .
C28 C -0.01900(18) 0.37403(18) 0.30961(14) 0.0356(5) Uani 1 1 d . . .
H28 H -0.0258(19) 0.4119(16) 0.2535(14) 0.033(5) Uiso 1 1 d . . .
C29 C -0.0606(3) 0.4472(3) 0.3857(2) 0.0535(6) Uani 1 1 d . . .
H29C H 0.001(3) 0.517(2) 0.3988(18) 0.069(8) Uiso 1 1 d . . .
H29B H -0.073(3) 0.405(2) 0.4396(19) 0.073(9) Uiso 1 1 d . . .
H29A H -0.146(3) 0.463(2) 0.3699(17) 0.064(8) Uiso 1 1 d . . .
C30 C -0.1156(2) 0.2567(2) 0.29410(19) 0.0488(6) Uani 1 1 d . . .
H30C H -0.207(3) 0.268(2) 0.2760(16) 0.058(7) Uiso 1 1 d . . .
H30B H -0.095(3) 0.204(2) 0.247(2) 0.076(9) Uiso 1 1 d . . .
H30A H -0.121(2) 0.2213(19) 0.3462(16) 0.041(6) Uiso 1 1 d . . .
C31 C 0.36371(17) 0.86928(14) 0.16102(11) 0.0226(4) Uani 1 1 d . . .
C32 C 0.50089(18) 0.89106(15) 0.16316(12) 0.0262(4) Uani 1 1 d . . .
C33 C 0.5736(2) 0.99741(16) 0.20292(13) 0.0329(5) Uani 1 1 d . . .
H33 H 0.6685(19) 1.0128(16) 0.2048(12) 0.028(5) Uiso 1 1 d . . .
C34 C 0.5135(2) 1.07814(17) 0.23993(15) 0.0376(5) Uani 1 1 d . . .
H34 H 0.566(2) 1.1490(19) 0.2706(14) 0.043(6) Uiso 1 1 d . . .
C35 C 0.3784(2) 1.05509(16) 0.23760(14) 0.0350(5) Uani 1 1 d . . .
H35 H 0.3431(19) 1.1124(18) 0.2654(14) 0.035(6) Uiso 1 1 d . . .
C36 C 0.29994(18) 0.95072(15) 0.19804(12) 0.0265(4) Uani 1 1 d . . .
C37 C 0.57227(19) 0.80392(17) 0.12427(15) 0.0342(5) Uani 1 1 d . . .
H37 H 0.510(2) 0.7387(19) 0.1030(14) 0.042(6) Uiso 1 1 d . . .
C38 C 0.6490(3) 0.8446(2) 0.04528(16) 0.0552(6) Uani 1 1 d . . .
H38A H 0.7189 0.9126 0.0665 0.083 Uiso 1 1 calc R . .
H38B H 0.5894 0.8631 0.0000 0.083 Uiso 1 1 calc R . .
H38C H 0.6876 0.7839 0.0189 0.083 Uiso 1 1 calc R . .
C39 C 0.6660(3) 0.7762(3) 0.19377(18) 0.0493(6) Uani 1 1 d . . .
H39A H 0.619(3) 0.744(2) 0.2438(18) 0.070(8) Uiso 1 1 d . . .
H39B H 0.738(3) 0.847(2) 0.2181(18) 0.071(8) Uiso 1 1 d . . .
H39C H 0.706(2) 0.716(2) 0.1699(15) 0.043(6) Uiso 1 1 d . . .
C40 C 0.15106(19) 0.92759(16) 0.19443(14) 0.0309(4) Uani 1 1 d . . .
H40 H 0.1209(18) 0.8515(17) 0.2053(12) 0.030(5) Uiso 1 1 d . . .
C41 C 0.0912(2) 0.9401(2) 0.10266(16) 0.0395(5) Uani 1 1 d . . .
H41C H 0.109(2) 0.8843(19) 0.0545(15) 0.042(6) Uiso 1 1 d . . .
H41B H -0.006(2) 0.931(2) 0.1033(15) 0.055(7) Uiso 1 1 d . . .
H41A H 0.126(2) 1.0169(19) 0.0874(14) 0.038(6) Uiso 1 1 d . . .
C42 C 0.1028(3) 1.00208(19) 0.26617(17) 0.0417(5) Uani 1 1 d . . .
H42C H 0.122(2) 1.083(2) 0.2558(15) 0.046(6) Uiso 1 1 d . . .
H42B H 0.005(2) 0.977(2) 0.2646(15) 0.053(7) Uiso 1 1 d . . .
H42A H 0.143(2) 1.0014(18) 0.3261(16) 0.044(6) Uiso 1 1 d . . .

loop_
_atom_site_aniso_label
_atom_site_aniso_U_11
_atom_site_aniso_U_22
_atom_site_aniso_U_33
_atom_site_aniso_U_23
_atom_site_aniso_U_13
_atom_site_aniso_U_12
Fe1 0.02541(14) 0.01571(13) 0.01895(14) 0.00216(10) 0.00233(9) 0.00493(9)
N1 0.0237(7) 0.0199(7) 0.0215(8) 0.0041(6) 0.0020(6) 0.0063(6)
N2 0.0238(7) 0.0168(7) 0.0198(8) 0.0020(6) 0.0031(6) 0.0058(6)
N3 0.0253(7) 0.0162(7) 0.0219(8) 0.0017(6) 0.0024(6) 0.0057(6)
N4 0.0400(9) 0.0217(8) 0.0248(9) 0.0021(7) 0.0034(7) 0.0094(7)
C1 0.0460(12) 0.0184(9) 0.0342(11) 0.0018(8) 0.0054(9) 0.0038(8)
C2 0.0248(9) 0.0185(9) 0.0267(10) 0.0019(7) 0.0048(7) 0.0058(7)
C3 0.0215(8) 0.0190(9) 0.0244(10) 0.0001(7) 0.0032(7) 0.0059(7)
C4 0.0263(9) 0.0216(10) 0.0279(10) -0.0035(8) 0.0034(7) 0.0043(7)
C5 0.0282(9) 0.0357(11) 0.0194(10) -0.0049(8) 0.0008(8) 0.0074(8)
C6 0.0271(9) 0.0307(10) 0.0203(10) 0.0058(8) 0.0020(7) 0.0091(8)
C7 0.0227(8) 0.0227(9) 0.0209(9) 0.0047(7) 0.0024(7) 0.0077(7)
C8 0.0252(9) 0.0213(9) 0.0230(10) 0.0050(7) 0.0029(7) 0.0071(7)
C9 0.0422(12) 0.0298(11) 0.0276(11) 0.0110(9) 0.0018(10) 0.0043(9)
C10 0.0362(10) 0.0198(9) 0.0202(9) 0.0053(7) 0.0039(7) 0.0065(7)
C11 0.0340(10) 0.0324(11) 0.0263(11) 0.0055(8) 0.0032(8) 0.0084(8)
C12 0.0354(11) 0.0344(11) 0.0259(11) 0.0000(9) -0.0049(9) 0.0030(9)
C13 0.0462(12) 0.0241(10) 0.0212(10) 0.0013(8) 0.0017(8) 0.0068(8)
C14 0.0373(11) 0.0237(10) 0.0248(10) 0.0043(8) 0.0064(8) 0.0102(8)
C15 0.0361(10) 0.0200(9) 0.0223(10) 0.0047(8) 0.0016(8) 0.0050(8)
C16 0.0388(13) 0.0631(18) 0.0445(16) -0.0013(13) 0.0022(11) 0.0199(12)
C17 0.0648(17) 0.0381(14) 0.0333(13) -0.0099(11) -0.0037(12) 0.0120(12)
C18 0.0342(11) 0.0313(12) 0.0350(13) -0.0019(10) -0.0005(9) 0.0066(9)
C19 0.0316(10) 0.0188(9) 0.0264(10) 0.0053(8) -0.0006(7) 0.0062(7)
C20 0.0314(10) 0.0249(10) 0.0379(12) 0.0069(9) 0.0004(8) 0.0080(8)
C21 0.0349(12) 0.0476(13) 0.0518(15) 0.0200(11) -0.0067(10) 0.0124(10)
C22 0.0479(13) 0.0569(15) 0.0469(15) 0.0292(12) -0.0057(11) 0.0120(11)
C23 0.0384(12) 0.0474(13) 0.0368(12) 0.0229(10) 0.0007(9) 0.0027(10)
C24 0.0316(10) 0.0292(10) 0.0284(11) 0.0097(8) -0.0016(8) 0.0035(8)
C25 0.0278(10) 0.0334(11) 0.0504(14) 0.0134(10) 0.0045(9) 0.0119(9)
C26 0.0444(13) 0.0584(16) 0.0650(17) 0.0032(13) 0.0166(12) 0.0179(12)
C27 0.0304(12) 0.0588(17) 0.073(2) 0.0210(16) 0.0009(12) 0.0092(11)
C28 0.0282(10) 0.0478(12) 0.0311(11) 0.0209(10) 0.0012(8) 0.0030(9)
C29 0.0441(15) 0.0552(17) 0.0651(18) 0.0152(14) 0.0068(12) 0.0161(13)
C30 0.0385(13) 0.0586(16) 0.0408(15) 0.0157(13) -0.0013(11) -0.0087(11)
C31 0.0309(9) 0.0160(8) 0.0199(9) 0.0041(7) 0.0024(7) 0.0028(7)
C32 0.0314(10) 0.0221(9) 0.0252(10) 0.0044(8) 0.0026(7) 0.0058(7)
C33 0.0317(11) 0.0290(11) 0.0350(12) 0.0057(9) 0.0003(8) 0.0013(8)
C34 0.0439(12) 0.0213(10) 0.0413(13) -0.0029(9) -0.0007(10) -0.0011(9)
C35 0.0458(12) 0.0192(10) 0.0390(12) -0.0025(9) 0.0062(9) 0.0078(9)
C36 0.0356(10) 0.0190(9) 0.0260(10) 0.0059(8) 0.0050(8) 0.0067(8)
C37 0.0276(10) 0.0278(10) 0.0451(13) -0.0006(9) 0.0039(9) 0.0044(8)
C38 0.0604(15) 0.0728(18) 0.0410(14) 0.0054(13) 0.0153(11) 0.0311(13)
C39 0.0540(15) 0.0548(16) 0.0527(16) 0.0166(13) 0.0173(12) 0.0326(14)
C40 0.0347(10) 0.0170(9) 0.0440(12) 0.0068(9) 0.0108(9) 0.0090(8)
C41 0.0370(12) 0.0318(12) 0.0510(15) 0.0038(11) -0.0005(10) 0.0125(10)
C42 0.0527(14) 0.0307(12) 0.0505(16) 0.0130(11) 0.0206(12) 0.0201(10)

loop_
_geom_bond_atom_site_label_1
_geom_bond_atom_site_label_2
_geom_bond_distance
_geom_bond_site_symmetry_2
_geom_bond_publ_flag
Fe1 N4 1.7165(15) . ?
Fe1 N2 1.8718(14) . ?
Fe1 N3 1.9786(14) . ?
Fe1 N1 2.0105(14) . ?
N1 C2 1.321(2) . ?
N1 C19 1.441(2) . ?
N2 C3 1.373(2) . ?
N2 C7 1.374(2) . ?
N3 C8 1.334(2) . ?
N3 C31 1.446(2) . ?
N4 C10 1.348(2) . ?
C1 C2 1.497(2) . ?
C2 C3 1.436(2) . ?
C3 C4 1.386(2) . ?
C4 C5 1.388(3) . ?
C5 C6 1.384(3) . ?
C6 C7 1.386(2) . ?
C7 C8 1.426(2) . ?
C8 C9 1.495(3) . ?
C10 C11 1.426(3) . ?
C10 C15 1.431(3) . ?
C11 C12 1.376(3) . ?
C11 C16 1.497(3) . ?
C12 C13 1.388(3) . ?
C13 C14 1.390(3) . ?
C13 C17 1.500(3) . ?
C14 C15 1.382(3) . ?
C15 C18 1.499(3) . ?
C19 C24 1.395(3) . ?
C19 C20 1.413(3) . ?
C20 C21 1.384(3) . ?
C20 C25 1.521(3) . ?
C21 C22 1.382(3) . ?
C22 C23 1.374(3) . ?
C23 C24 1.388(3) . ?
C24 C28 1.515(3) . ?
C25 C26 1.525(3) . ?
C25 C27 1.526(3) . ?
C28 C29 1.522(4) . ?
C28 C30 1.531(3) . ?
C31 C32 1.403(2) . ?
C31 C36 1.405(3) . ?
C32 C33 1.392(3) . ?
C32 C37 1.521(3) . ?
C33 C34 1.373(3) . ?
C34 C35 1.380(3) . ?
C35 C36 1.393(3) . ?
C36 C40 1.522(3) . ?
C37 C39 1.517(3) . ?
C37 C38 1.533(3) . ?
C40 C42 1.520(3) . ?
C40 C41 1.525(3) . ?
